data_7231278
loop_
_publ_author_name
'Delmas, Luke C.'
'White, Andrew J. P.'
'Pugh, David'
'Horton, Peter N.'
'Coles, Simon J.'
'Lickiss, Paul D.'
'Davies, Robert P.'

_publ_section_title
;
 Trisiloxane-centred metal--organic frameworks and hydrogen bonded
 assemblies
;
_journal_issue 32
_journal_name_full CrystEngComm
_journal_page_first 4541
_journal_paper_doi 10.1039/C8CE00662H
_journal_volume 20
_journal_year 2018
_chemical_formula_moiety 'C44 H36 O14 Si3, C2 H4 O2, 0.5(H2O)'
_chemical_formula_sum 'C46 H41 O16.5 Si3'
_chemical_formula_weight 942.06
_space_group_crystal_system monoclinic
_space_group_IT_number 13
_space_group_name_Hall '-P 2yac'
_space_group_name_H-M_alt 'P 1 2/n 1'
_symmetry_space_group_name_Hall '-P 2yac'
_symmetry_space_group_name_H-M 'P 1 2/n 1'
_atom_sites_solution_hydrogens geom
_audit_creation_method SHELXL-2016/4
_audit_update_record
;
2018-04-12 deposited with the CCDC.
2018-06-25 downloaded from the CCDC.
;
_cell_angle_alpha 90
_cell_angle_beta 95.516(3)
_cell_angle_gamma 90
_cell_formula_units_Z 8
_cell_length_a 15.1118(4)
_cell_length_b 15.4367(5)
_cell_length_c 40.6572(13)
_cell_measurement_reflns_used 6164
_cell_measurement_temperature 173.00(14)
_cell_measurement_theta_max 73.4110
_cell_measurement_theta_min 4.0810
_cell_volume 9440.4(5)
_computing_cell_refinement 'CrysAlisPro 1.171.38.43 (Rigaku OD, 2015)'
_computing_data_collection 'CrysAlisPro 1.171.38.43 (Rigaku OD, 2015)'
_computing_data_reduction 'CrysAlisPro 1.171.38.43 (Rigaku OD, 2015)'
_computing_molecular_graphics ORTEP-III
_computing_publication_material 'enCIFer, Platon'
_computing_structure_refinement 'SHELXL-2016/4 (Sheldrick, 2016)'
_computing_structure_solution Olex-2
_diffrn_ambient_environment N~2~
_diffrn_ambient_temperature 173.00(14)
_diffrn_detector 'CCD plate'
_diffrn_detector_area_resol_mean 10.4115
_diffrn_detector_type Atlas
_diffrn_measured_fraction_theta_full 0.997
_diffrn_measured_fraction_theta_max 0.975
_diffrn_measurement_details
;
List of Runs (angles in degrees, time in seconds):
 
  # Type    Start    End  Width  t~exp~   \w     \q     \k     \f   Frames
#--------------------------------------------------------------------------
  1  \w     17.00 100.00   1.00   14.03    --   41.86  38.00 -90.00   83
  2  \w     83.00 177.00   1.00   64.84    --  106.38  61.00-120.00   94
  3  \w     95.00 178.00   1.00   64.84    --  106.38  30.00 -30.00   83
  4  \w    125.00 176.00   1.00   64.84    --  106.38 125.00  90.00   51
  5  \w     73.00 101.00   1.00   64.84    --  106.38 125.00  90.00   28
  6  \w     33.00 133.00   1.00   64.84    --  106.38 -77.00 120.00  100
  7  \w    -73.00  19.00   1.00   14.03    --  -41.86  77.00  60.00   92
;
_diffrn_measurement_device 'four-circle diffractometer'
_diffrn_measurement_device_type 'Xcalibur, Atlas, Ultra'
_diffrn_measurement_method '\w scans'
_diffrn_radiation_monochromator mirror
_diffrn_radiation_probe x-ray
_diffrn_radiation_type 'Cu K\a'
_diffrn_radiation_wavelength 1.54184
_diffrn_reflns_av_R_equivalents 0.0438
_diffrn_reflns_av_unetI/netI 0.0674
_diffrn_reflns_Laue_measured_fraction_full 0.997
_diffrn_reflns_Laue_measured_fraction_max 0.975
_diffrn_reflns_limit_h_max 17
_diffrn_reflns_limit_h_min -15
_diffrn_reflns_limit_k_max 18
_diffrn_reflns_limit_k_min -17
_diffrn_reflns_limit_l_max 40
_diffrn_reflns_limit_l_min -48
_diffrn_reflns_number 29868
_diffrn_reflns_point_group_measured_fraction_full 0.997
_diffrn_reflns_point_group_measured_fraction_max 0.975
_diffrn_reflns_theta_full 66.599
_diffrn_reflns_theta_max 66.599
_diffrn_reflns_theta_min 6.446
_diffrn_source 'fine-focus sealed X-ray tube'
_diffrn_source_type 'Enhance Ultra (Cu) X-ray Source'
_exptl_absorpt_coefficient_mu 1.533
_exptl_absorpt_correction_T_max 1.00000
_exptl_absorpt_correction_T_min 0.97847
_exptl_absorpt_correction_type multi-scan
_exptl_absorpt_process_details
;
CrysAlisPro 1.171.38.43 (Rigaku Oxford Diffraction, 2015)
Empirical absorption correction using spherical harmonics,
 implemented in SCALE3 ABSPACK scaling algorithm.
;
_exptl_crystal_colour colourless
_exptl_crystal_density_diffrn 1.326
_exptl_crystal_description block
_exptl_crystal_F_000 3928
_exptl_crystal_size_max 0.220
_exptl_crystal_size_mid 0.130
_exptl_crystal_size_min 0.060
_refine_diff_density_max 1.012
_refine_diff_density_min -0.616
_refine_diff_density_rms 0.188
_refine_ls_extinction_method none
_refine_ls_goodness_of_fit_ref 1.039
_refine_ls_hydrogen_treatment constr
_refine_ls_matrix_type full
_refine_ls_number_parameters 1197
_refine_ls_number_reflns 16505
_refine_ls_number_restraints 6
_refine_ls_restrained_S_all 1.041
_refine_ls_R_factor_all 0.1005
_refine_ls_R_factor_gt 0.0761
_refine_ls_shift/su_max 0.010
_refine_ls_shift/su_mean 0.001
_refine_ls_structure_factor_coef Fsqd
_refine_ls_weighting_details 'w=1/[\s^2^(Fo^2^)+(0.1230P)^2^+14.0199P] where P=(Fo^2^+2Fc^2^)/3'
_refine_ls_weighting_scheme calc
_refine_ls_wR_factor_gt 0.2181
_refine_ls_wR_factor_ref 0.2439
_reflns_Friedel_coverage 0.000
_reflns_number_gt 12216
_reflns_number_total 16505
_reflns_threshold_expression 'I > 2\s(I)'
_cod_data_source_file c8ce00662h2.cif
_cod_data_source_block ligand_L
_cod_depositor_comments 'Adding full bibliography for 7231278--7231280.cif.'
_cod_original_formula_sum 'C46 H41 O16.50 Si3'
_cod_database_code 7231278
_shelx_shelxl_version_number 2016/4
_shelx_space_group_comment
;
The symmetry employed for this shelxl refinement is uniquely defined
by the following loop, which should always be used as a source of
symmetry information in preference to the above space-group names.
They are only intended as comments.
;
_shelx_estimated_absorpt_t_min 0.729
_shelx_estimated_absorpt_t_max 0.914
_oxdiff_exptl_absorpt_empirical_full_min 0.927
_oxdiff_exptl_absorpt_empirical_full_max 1.096
_oxdiff_exptl_absorpt_empirical_details
;
Empirical correction (ABSPACK) includes:
- Absorption correction using spherical harmonics
- Frame scaling
;

loop_
_space_group_symop_operation_xyz
'x, y, z'
'-x+1/2, y, -z+1/2'
'-x, -y, -z'
'x-1/2, -y, z-1/2'

loop_
_atom_site_label
_atom_site_type_symbol
_atom_site_fract_x
_atom_site_fract_y
_atom_site_fract_z
_atom_site_U_iso_or_equiv
_atom_site_adp_type
_atom_site_occupancy
_atom_site_site_symmetry_order
_atom_site_calc_flag
_atom_site_refinement_flags_posn
_atom_site_refinement_flags_adp
_atom_site_refinement_flags_occupancy
_atom_site_disorder_assembly
_atom_site_disorder_group
C1 C 0.3546(3) 1.0782(3) 0.10474(12) 0.0385(10) Uani 1 1 d . . . . .
C2 C 0.3192(3) 1.0968(3) 0.07245(13) 0.0429(11) Uani 1 1 d . . . . .
H2 H 0.280990 1.055723 0.060908 0.051 Uiso 1 1 calc R U . . .
C3 C 0.3382(4) 1.1736(4) 0.05682(13) 0.0449(12) Uani 1 1 d . . . . .
H3 H 0.313102 1.184824 0.034914 0.054 Uiso 1 1 calc R U . . .
C4 C 0.3942(3) 1.2337(3) 0.07342(13) 0.0408(11) Uani 1 1 d . . . . .
C5 C 0.4301(4) 1.2174(4) 0.10533(14) 0.0468(12) Uani 1 1 d . . . . .
H5 H 0.468250 1.258873 0.116650 0.056 Uiso 1 1 calc R U . . .
C6 C 0.4107(4) 1.1412(3) 0.12084(13) 0.0448(12) Uani 1 1 d . . . . .
H6 H 0.435703 1.131033 0.142839 0.054 Uiso 1 1 calc R U . . .
C7 C 0.4185(4) 1.3166(4) 0.05811(14) 0.0480(12) Uani 1 1 d . . . . .
C8 C 0.2389(3) 1.0019(3) 0.15488(12) 0.0375(10) Uani 1 1 d . . . . .
C9 C 0.2595(3) 1.0572(4) 0.18193(13) 0.0442(11) Uani 1 1 d . . . . .
H9 H 0.316499 1.083552 0.185035 0.053 Uiso 1 1 calc R U . . .
C10 C 0.1981(4) 1.0737(4) 0.20401(13) 0.0486(13) Uani 1 1 d . . . . .
H10 H 0.212979 1.111312 0.222190 0.058 Uiso 1 1 calc R U . . .
C11 C 0.1148(3) 1.0359(4) 0.19992(12) 0.0428(11) Uani 1 1 d . . . . .
C12 C 0.0926(3) 0.9818(4) 0.17291(14) 0.0487(13) Uani 1 1 d . . . . .
H12 H 0.035158 0.956523 0.169697 0.058 Uiso 1 1 calc R U . . .
C13 C 0.1546(3) 0.9652(4) 0.15083(14) 0.0458(12) Uani 1 1 d . . . . .
H13 H 0.139295 0.927898 0.132569 0.055 Uiso 1 1 calc R U . . .
C14 C 0.0513(4) 1.0530(4) 0.22469(13) 0.0495(13) Uani 1 1 d . . . . .
C15 C 0.4269(3) 0.9380(3) 0.15311(12) 0.0377(10) Uani 1 1 d . . . . .
C16 C 0.5135(3) 0.9456(4) 0.14423(13) 0.0436(11) Uani 1 1 d . . . . .
H16 H 0.523227 0.973939 0.124144 0.052 Uiso 1 1 calc R U . . .
C17 C 0.5852(3) 0.9130(3) 0.16394(13) 0.0415(11) Uani 1 1 d . . . . .
H17 H 0.643306 0.917251 0.156955 0.050 Uiso 1 1 calc R U . . .
C18 C 0.5729(3) 0.8739(3) 0.19401(13) 0.0407(11) Uani 1 1 d . . . . .
C19 C 0.4876(4) 0.8661(4) 0.20312(13) 0.0473(12) Uani 1 1 d . . . . .
H19 H 0.478450 0.839568 0.223605 0.057 Uiso 1 1 calc R U . . .
C20 C 0.4158(3) 0.8960(4) 0.18306(13) 0.0472(12) Uani 1 1 d . . . . .
H20 H 0.357570 0.888100 0.189554 0.057 Uiso 1 1 calc R U . . .
C21 C 0.6494(3) 0.8453(4) 0.21703(13) 0.0431(11) Uani 1 1 d . . . . .
C22 C 0.2797(3) 0.5724(3) 0.09321(12) 0.0380(10) Uani 1 1 d . . . . .
C23 C 0.2386(4) 0.5837(4) 0.06084(13) 0.0473(12) Uani 1 1 d . . . . .
H23 H 0.236970 0.639796 0.051231 0.057 Uiso 1 1 calc R U . . .
C24 C 0.2005(4) 0.5150(3) 0.04277(13) 0.0460(12) Uani 1 1 d . . . . .
H24 H 0.173960 0.523922 0.020892 0.055 Uiso 1 1 calc R U . . .
C25 C 0.2014(3) 0.4328(3) 0.05677(13) 0.0401(11) Uani 1 1 d . . . . .
C26 C 0.2421(4) 0.4196(3) 0.08850(13) 0.0430(11) Uani 1 1 d . . . . .
H26 H 0.243273 0.363190 0.097872 0.052 Uiso 1 1 calc R U . . .
C27 C 0.2812(3) 0.4886(3) 0.10673(13) 0.0414(11) Uani 1 1 d . . . . .
H27 H 0.309083 0.478835 0.128369 0.050 Uiso 1 1 calc R U . . .
C28 C 0.1619(3) 0.3585(3) 0.03753(13) 0.0424(11) Uani 1 1 d . . . . .
C29 C 0.4198(3) 0.6501(3) 0.14667(12) 0.0380(10) Uani 1 1 d . . . . .
C30 C 0.5038(3) 0.6801(3) 0.13945(12) 0.0414(11) Uani 1 1 d . . . . .
H30 H 0.509247 0.709480 0.119221 0.050 Uiso 1 1 calc R U . . .
C31 C 0.5789(3) 0.6673(4) 0.16155(13) 0.0440(11) Uani 1 1 d . . . . .
H31 H 0.635383 0.686305 0.155983 0.053 Uiso 1 1 calc R U . . .
C32 C 0.5717(3) 0.6267(3) 0.19174(12) 0.0391(10) Uani 1 1 d . . . . .
C33 C 0.4898(3) 0.5958(4) 0.19913(13) 0.0448(12) Uani 1 1 d . . . . .
H33 H 0.484438 0.567506 0.219584 0.054 Uiso 1 1 calc R U . . .
C34 C 0.4157(3) 0.6064(4) 0.17664(13) 0.0449(12) Uani 1 1 d . . . . .
H34 H 0.360337 0.583274 0.181716 0.054 Uiso 1 1 calc R U . . .
C35 C 0.6499(3) 0.6173(3) 0.21671(13) 0.0419(11) Uani 1 1 d . . . . .
C36 C 0.2209(3) 0.7035(3) 0.14098(12) 0.0408(11) Uani 1 1 d . . . . .
C37 C 0.2286(3) 0.7277(4) 0.17407(13) 0.0453(12) Uani 1 1 d . . . . .
H37 H 0.285806 0.730106 0.185991 0.054 Uiso 1 1 calc R U . . .
C38 C 0.1542(4) 0.7482(4) 0.18996(14) 0.0516(13) Uani 1 1 d . . . . .
H38 H 0.161208 0.763790 0.212669 0.062 Uiso 1 1 calc R U . . .
C39 C 0.0695(4) 0.7463(4) 0.17323(14) 0.0469(12) Uani 1 1 d . . . . .
C40 C 0.0614(4) 0.7245(4) 0.13993(14) 0.0528(14) Uani 1 1 d . . . . .
H40 H 0.004504 0.725109 0.127756 0.063 Uiso 1 1 calc R U . . .
C41 C 0.1350(4) 0.7022(4) 0.12449(14) 0.0495(13) Uani 1 1 d . . . . .
H41 H 0.127460 0.685217 0.101930 0.059 Uiso 1 1 calc R U . . .
C42 C -0.0117(4) 0.7685(5) 0.18958(16) 0.0576(16) Uani 1 1 d . . . . .
C43 C 0.2379(6) 0.8297(5) 0.03866(16) 0.075(2) Uani 1 1 d . . . . .
H43A H 0.248684 0.778296 0.025474 0.112 Uiso 1 1 calc R U . . .
H43B H 0.239462 0.881573 0.024824 0.112 Uiso 1 1 calc R U . . .
H43C H 0.179536 0.824985 0.047100 0.112 Uiso 1 1 calc R U . . .
C44 C 0.4333(5) 0.8739(4) 0.06100(18) 0.0709(19) Uani 1 1 d . . . . .
H44A H 0.475395 0.881590 0.080670 0.106 Uiso 1 1 calc R U . . .
H44B H 0.425687 0.929037 0.049118 0.106 Uiso 1 1 calc R U . . .
H44C H 0.456273 0.830214 0.046539 0.106 Uiso 1 1 calc R U . . .
C45 C 0.7931(3) 0.5828(3) 0.09917(12) 0.0394(11) Uani 1 1 d . . . . .
C46 C 0.7623(4) 0.5973(4) 0.06589(13) 0.0472(12) Uani 1 1 d . . . . .
H46 H 0.762109 0.550695 0.050628 0.057 Uiso 1 1 calc R U . . .
C47 C 0.7325(4) 0.6777(4) 0.05484(13) 0.0496(13) Uani 1 1 d . . . . .
H47 H 0.712416 0.685807 0.032180 0.059 Uiso 1 1 calc R U . . .
C48 C 0.7316(3) 0.7465(4) 0.07666(13) 0.0451(12) Uani 1 1 d . . . . .
C49 C 0.7641(4) 0.7354(4) 0.10954(14) 0.0496(13) Uani 1 1 d . . . . .
H49 H 0.765289 0.782708 0.124509 0.060 Uiso 1 1 calc R U . . .
C50 C 0.7946(4) 0.6553(4) 0.12024(12) 0.0453(12) Uani 1 1 d . . . . .
H50 H 0.817437 0.648564 0.142692 0.054 Uiso 1 1 calc R U . . .
C51 C 0.6963(4) 0.8316(4) 0.06545(14) 0.0500(13) Uani 1 1 d . . . . .
C52 C 0.7316(3) 0.4373(3) 0.13997(13) 0.0406(11) Uani 1 1 d . . . . .
C53 C 0.7432(4) 0.3939(4) 0.17015(15) 0.0545(14) Uani 1 1 d . . . . .
H53 H 0.801489 0.378180 0.179004 0.065 Uiso 1 1 calc R U . . .
C54 C 0.6710(4) 0.3730(4) 0.18763(15) 0.0562(15) Uani 1 1 d . . . . .
H54 H 0.680400 0.347105 0.208877 0.067 Uiso 1 1 calc R U . . .
C55 C 0.5852(3) 0.3903(4) 0.17372(14) 0.0450(12) Uani 1 1 d . . . . .
C56 C 0.5720(3) 0.4312(4) 0.14313(13) 0.0452(12) Uani 1 1 d . . . . .
H56 H 0.513521 0.442760 0.133405 0.054 Uiso 1 1 calc R U . . .
C57 C 0.6445(3) 0.4547(4) 0.12712(13) 0.0439(12) Uani 1 1 d . . . . .
H57 H 0.634863 0.483907 0.106524 0.053 Uiso 1 1 calc R U . . .
C58 C 0.5059(4) 0.3667(4) 0.19062(15) 0.0495(13) Uani 1 1 d . . . . .
C59 C 0.9278(3) 0.4893(3) 0.14661(12) 0.0379(10) Uani 1 1 d . . . . .
C60 C 1.0133(3) 0.4734(4) 0.13750(12) 0.0422(11) Uani 1 1 d . . . . .
H60 H 1.020456 0.453578 0.115791 0.051 Uiso 1 1 calc R U . . .
C61 C 1.0875(3) 0.4861(4) 0.15960(13) 0.0439(12) Uani 1 1 d . . . . .
H61 H 1.145097 0.475773 0.152930 0.053 Uiso 1 1 calc R U . . .
C62 C 1.0780(3) 0.5137(4) 0.19131(13) 0.0432(11) Uani 1 1 d . . . . .
C63 C 0.9947(3) 0.5308(5) 0.20082(13) 0.0549(15) Uani 1 1 d . . . . .
H63 H 0.988179 0.550380 0.222610 0.066 Uiso 1 1 calc R U . . .
C64 C 0.9204(3) 0.5194(4) 0.17844(13) 0.0502(14) Uani 1 1 d . . . . .
H64 H 0.863271 0.532381 0.185015 0.060 Uiso 1 1 calc R U . . .
C65 C 1.1555(3) 0.5231(4) 0.21661(14) 0.0477(12) Uani 1 1 d . . . . .
C66 C 0.9700(3) 0.1947(3) 0.12469(12) 0.0368(10) Uani 1 1 d . . . . .
C67 C 1.0492(3) 0.1828(4) 0.11037(13) 0.0423(11) Uani 1 1 d . . . . .
H67 H 1.048315 0.153879 0.089723 0.051 Uiso 1 1 calc R U . . .
C68 C 1.1288(3) 0.2124(4) 0.12568(13) 0.0424(11) Uani 1 1 d . . . . .
H68 H 1.181988 0.204871 0.115305 0.051 Uiso 1 1 calc R U . . .
C69 C 1.1315(3) 0.2531(3) 0.15625(12) 0.0393(10) Uani 1 1 d . . . . .
C70 C 1.0526(3) 0.2654(4) 0.17091(13) 0.0473(12) Uani 1 1 d . . . . .
H70 H 1.053393 0.293690 0.191684 0.057 Uiso 1 1 calc R U . . .
C71 C 0.9737(3) 0.2363(4) 0.15510(13) 0.0458(12) Uani 1 1 d . . . . .
H71 H 0.920257 0.244904 0.165225 0.055 Uiso 1 1 calc R U . . .
C72 C 1.2163(3) 0.2858(4) 0.17321(13) 0.0444(12) Uani 1 1 d . . . . .
C73 C 0.7818(3) 0.1398(3) 0.13465(12) 0.0418(11) Uani 1 1 d . . . . .
C74 C 0.8079(4) 0.0877(4) 0.16248(13) 0.0468(12) Uani 1 1 d . . . . .
H74 H 0.865130 0.061697 0.164555 0.056 Uiso 1 1 calc R U . . .
C75 C 0.7516(4) 0.0741(4) 0.18662(13) 0.0491(13) Uani 1 1 d . . . . .
H75 H 0.769954 0.038280 0.205018 0.059 Uiso 1 1 calc R U . . .
C76 C 0.6684(3) 0.1123(4) 0.18426(13) 0.0431(11) Uani 1 1 d . . . . .
C77 C 0.6409(4) 0.1645(4) 0.15677(14) 0.0491(13) Uani 1 1 d . . . . .
H77 H 0.583568 0.190377 0.154771 0.059 Uiso 1 1 calc R U . . .
C78 C 0.6983(4) 0.1778(4) 0.13267(13) 0.0466(12) Uani 1 1 d . . . . .
H78 H 0.680030 0.213870 0.114333 0.056 Uiso 1 1 calc R U . . .
C79 C 0.6071(3) 0.0967(4) 0.20996(13) 0.0474(13) Uani 1 1 d . . . . .
C80 C 0.8770(3) 0.0649(3) 0.07638(12) 0.0417(11) Uani 1 1 d . . . . .
C81 C 0.8642(5) 0.0699(4) 0.04239(15) 0.0660(18) Uani 1 1 d . . . . .
H81 H 0.847095 0.123750 0.032403 0.079 Uiso 1 1 calc R U . . .
C82 C 0.8755(6) -0.0011(4) 0.02230(16) 0.072(2) Uani 1 1 d . . . . .
H82 H 0.868133 0.004905 -0.001053 0.086 Uiso 1 1 calc R U . . .
C83 C 0.8975(4) -0.0802(4) 0.03630(14) 0.0490(13) Uani 1 1 d . . . . .
C84 C 0.9119(5) -0.0879(4) 0.06979(16) 0.0618(16) Uani 1 1 d . . . . .
H84 H 0.928584 -0.142102 0.079567 0.074 Uiso 1 1 calc R U . . .
C85 C 0.9018(5) -0.0154(4) 0.08955(15) 0.0603(16) Uani 1 1 d . . . . .
H85 H 0.912317 -0.021216 0.112863 0.072 Uiso 1 1 calc R U . . .
C86 C 0.9001(4) -0.1579(4) 0.01468(15) 0.0512(13) Uani 1 1 d . . . . .
C87 C 0.7163(4) 0.3519(4) 0.03804(16) 0.0582(15) Uani 1 1 d . . . . .
H87A H 0.703657 0.305604 0.021776 0.087 Uiso 1 1 calc R U . . .
H87B H 0.717079 0.407797 0.026637 0.087 Uiso 1 1 calc R U . . .
H87C H 0.670195 0.352597 0.053409 0.087 Uiso 1 1 calc R U . . .
C88 C 0.9182(5) 0.3298(5) 0.03460(16) 0.0638(16) Uani 1 1 d . . . . .
H88A H 0.973538 0.315010 0.047978 0.096 Uiso 1 1 calc R U . . .
H88B H 0.924304 0.386864 0.024464 0.096 Uiso 1 1 calc R U . . .
H88C H 0.905748 0.286250 0.017252 0.096 Uiso 1 1 calc R U . . .
C89 C 0.4720(5) 0.6434(4) 0.02698(19) 0.0680(17) Uani 1 1 d . . . . .
H89A H 0.428347 0.677342 0.037859 0.102 Uiso 1 1 calc R U . . .
H89B H 0.463244 0.653195 0.003070 0.102 Uiso 1 1 calc R U . . .
H89C H 0.532140 0.661486 0.035359 0.102 Uiso 1 1 calc R U . . .
C90 C 0.4601(4) 0.5491(4) 0.03409(15) 0.0544(14) Uani 1 1 d . . . . .
C91 C 0.5672(6) 0.1408(5) 0.0301(2) 0.085(2) Uani 1 1 d . . . . .
H91A H 0.504036 0.135497 0.022281 0.127 Uiso 1 1 calc R U . . .
H91B H 0.599646 0.164420 0.012374 0.127 Uiso 1 1 calc R U . . .
H91C H 0.573992 0.179782 0.049210 0.127 Uiso 1 1 calc R U . . .
C92 C 0.6038(4) 0.0532(4) 0.03995(16) 0.0588(15) Uani 1 1 d . . . . .
O1 O 0.2886(2) 0.9066(2) 0.09979(8) 0.0409(8) Uani 1 1 d . . . . .
O2 O 0.3394(2) 0.7437(2) 0.09107(8) 0.0430(8) Uani 1 1 d . . . . .
O3 O 0.3726(3) 1.3384(3) 0.03122(10) 0.0508(9) Uani 1 1 d . . . . .
H3A H 0.391089 1.386042 0.024600 0.076 Uiso 1 1 calc R U . . .
O4 O 0.4802(3) 1.3603(3) 0.07149(14) 0.0789(15) Uani 1 1 d . . . . .
O5 O 0.0751(3) 1.0989(4) 0.24924(11) 0.0734(14) Uani 1 1 d . . . . .
O6 O -0.0256(3) 1.0174(4) 0.22004(10) 0.0675(12) Uani 1 1 d . . . . .
H6A H -0.055969 1.031253 0.235462 0.101 Uiso 1 1 calc R U . . .
O7 O 0.6419(2) 0.8193(3) 0.24519(9) 0.0511(9) Uani 1 1 d . . . . .
O8 O 0.7262(2) 0.8506(3) 0.20477(10) 0.0532(10) Uani 1 1 d . . . . .
H8 H 0.766654 0.833339 0.218880 0.080 Uiso 1 1 calc R U . . .
O9 O 0.1334(3) 0.3725(3) 0.00713(10) 0.0560(10) Uani 1 1 d . . . . .
H9A H 0.112474 0.326452 -0.001417 0.084 Uiso 1 1 calc R U . . .
O10 O 0.1569(3) 0.2857(2) 0.05102(9) 0.0514(9) Uani 1 1 d . . . . .
O11 O 0.6410(2) 0.6005(3) 0.24571(9) 0.0563(10) Uani 1 1 d . . . . .
O12 O 0.7273(2) 0.6295(3) 0.20584(10) 0.0568(10) Uani 1 1 d . . . . .
H12A H 0.767421 0.623020 0.221440 0.085 Uiso 1 1 calc R U . . .
O13 O 0.0041(3) 0.7722(4) 0.22166(12) 0.0847(18) Uani 1 1 d . . . . .
H13A H -0.043102 0.784413 0.230000 0.127 Uiso 1 1 calc R U . . .
O14 O -0.0835(3) 0.7795(4) 0.17510(13) 0.0876(17) Uani 1 1 d . U . . .
O15 O 0.8474(2) 0.4086(2) 0.08837(9) 0.0452(8) Uani 1 1 d . . . . .
O16 O 0.8189(2) 0.2390(2) 0.07910(8) 0.0438(8) Uani 1 1 d . . . . .
O17 O 0.6777(3) 0.8454(3) 0.03496(10) 0.0634(11) Uani 1 1 d . . . . .
O18 O 0.6871(4) 0.8889(3) 0.08798(11) 0.0712(13) Uani 1 1 d . . . . .
H18 H 0.667050 0.934901 0.079095 0.107 Uiso 1 1 calc R U . . .
O19 O 0.4322(3) 0.3628(3) 0.17624(11) 0.0634(12) Uani 1 1 d . . . . .
O20 O 0.5227(3) 0.3515(4) 0.22228(11) 0.0720(14) Uani 1 1 d . . . . .
H20A H 0.475235 0.338498 0.230309 0.108 Uiso 1 1 calc R U . . .
O21 O 1.2319(2) 0.5140(3) 0.20662(9) 0.0586(11) Uani 1 1 d . . . . .
H21 H 1.271000 0.520574 0.222564 0.088 Uiso 1 1 calc R U . . .
O22 O 1.1441(3) 0.5412(5) 0.24550(11) 0.0876(19) Uani 1 1 d . . . . .
O23 O 1.2238(3) 0.3084(4) 0.20199(11) 0.0745(15) Uani 1 1 d . . . . .
O24 O 1.2816(2) 0.2889(3) 0.15487(10) 0.0553(10) Uani 1 1 d . . . . .
H24A H 1.327217 0.307836 0.166038 0.083 Uiso 1 1 calc R U . . .
O25 O 0.5295(3) 0.1306(3) 0.20503(10) 0.0648(12) Uani 1 1 d . . . . .
H25 H 0.499888 0.118222 0.220838 0.097 Uiso 1 1 calc R U . . .
O26 O 0.6323(3) 0.0508(3) 0.23448(9) 0.0556(10) Uani 1 1 d . . . . .
O27 O 0.9190(3) -0.2302(3) 0.02673(12) 0.0673(12) Uani 1 1 d . . . . .
O28 O 0.8800(4) -0.1454(3) -0.01668(11) 0.0690(12) Uani 1 1 d . . . . .
H28 H 0.883243 -0.192578 -0.026800 0.103 Uiso 1 1 calc R U . . .
O29 O 0.4076(3) 0.5007(3) 0.01588(11) 0.0593(10) Uani 1 1 d . . . . .
O30 O 0.5035(3) 0.5227(3) 0.05962(12) 0.0735(13) Uani 1 1 d . . . . .
H30A H 0.493759 0.469589 0.062030 0.110 Uiso 1 1 calc R U . . .
O31 O 0.6183(4) 0.0009(3) 0.01716(11) 0.0752(14) Uani 1 1 d . . . . .
H31A H 0.638385 -0.045731 0.025494 0.113 Uiso 1 1 calc R U . . .
O32 O 0.6195(4) 0.0369(3) 0.07008(12) 0.0779(14) Uani 1 1 d . . . . .
O33A O 0.3685(12) 0.346(3) 0.2460(3) 0.052(8) Uani 0.42(8) 1 d . . P A 1
O33B O 0.3789(11) 0.295(4) 0.2439(4) 0.084(9) Uani 0.58(8) 1 d . . P A 2
SI1 Si 0.31779(9) 0.67003(9) 0.11788(3) 0.0362(3) Uani 1 1 d . . . . .
SI2 Si 0.32478(11) 0.83776(9) 0.07362(3) 0.0442(3) Uani 1 1 d . . . . .
SI3 Si 0.32667(8) 0.97833(8) 0.12688(3) 0.0352(3) Uani 1 1 d . . . . .
SI4 Si 0.82630(8) 0.47543(9) 0.11722(3) 0.0369(3) Uani 1 1 d . . . . .
SI5 Si 0.82575(8) 0.33253(9) 0.06121(3) 0.0353(3) Uani 1 1 d . . . . .
SI6 Si 0.86065(8) 0.16171(9) 0.10295(3) 0.0370(3) Uani 1 1 d . . . . .

loop_
_atom_site_aniso_label
_atom_site_aniso_U_11
_atom_site_aniso_U_22
_atom_site_aniso_U_33
_atom_site_aniso_U_23
_atom_site_aniso_U_13
_atom_site_aniso_U_12
C1 0.036(2) 0.038(2) 0.040(2) 0.000(2) 0.0040(19) 0.002(2)
C2 0.039(3) 0.044(3) 0.044(3) -0.005(2) -0.004(2) -0.006(2)
C3 0.045(3) 0.047(3) 0.042(3) 0.003(2) -0.002(2) -0.004(2)
C4 0.036(2) 0.037(2) 0.050(3) 0.000(2) 0.006(2) 0.003(2)
C5 0.046(3) 0.041(3) 0.053(3) -0.004(2) -0.003(2) -0.006(2)
C6 0.043(3) 0.044(3) 0.047(3) -0.001(2) -0.002(2) -0.002(2)
C7 0.047(3) 0.042(3) 0.053(3) 0.001(2) -0.002(2) 0.003(2)
C8 0.036(2) 0.036(2) 0.040(2) -0.001(2) 0.0024(19) 0.0036(19)
C9 0.039(3) 0.053(3) 0.041(3) -0.003(2) 0.005(2) -0.002(2)
C10 0.050(3) 0.057(3) 0.038(3) -0.007(2) 0.001(2) 0.002(3)
C11 0.038(3) 0.052(3) 0.040(3) 0.004(2) 0.006(2) 0.010(2)
C12 0.033(2) 0.059(3) 0.055(3) -0.004(3) 0.006(2) 0.004(2)
C13 0.041(3) 0.047(3) 0.049(3) -0.008(2) 0.006(2) 0.002(2)
C14 0.042(3) 0.064(4) 0.042(3) 0.003(3) 0.005(2) 0.008(3)
C15 0.032(2) 0.043(3) 0.038(2) 0.001(2) 0.0029(18) 0.003(2)
C16 0.045(3) 0.048(3) 0.039(2) 0.002(2) 0.009(2) 0.002(2)
C17 0.031(2) 0.046(3) 0.048(3) -0.001(2) 0.007(2) 0.001(2)
C18 0.039(3) 0.040(3) 0.043(3) 0.002(2) 0.001(2) -0.002(2)
C19 0.040(3) 0.058(3) 0.043(3) 0.012(2) 0.001(2) 0.003(2)
C20 0.034(3) 0.059(3) 0.049(3) 0.010(3) 0.003(2) -0.002(2)
C21 0.038(3) 0.047(3) 0.045(3) 0.001(2) 0.004(2) 0.001(2)
C22 0.037(2) 0.040(3) 0.038(2) -0.003(2) 0.0084(19) 0.000(2)
C23 0.057(3) 0.038(3) 0.046(3) 0.003(2) 0.001(2) 0.000(2)
C24 0.054(3) 0.043(3) 0.040(3) -0.001(2) -0.001(2) -0.001(2)
C25 0.036(2) 0.040(3) 0.045(3) 0.000(2) 0.012(2) -0.002(2)
C26 0.049(3) 0.038(3) 0.043(3) -0.001(2) 0.008(2) -0.001(2)
C27 0.044(3) 0.040(3) 0.041(3) -0.002(2) 0.008(2) -0.001(2)
C28 0.040(3) 0.045(3) 0.043(3) -0.006(2) 0.010(2) -0.003(2)
C29 0.038(2) 0.039(3) 0.038(2) -0.002(2) 0.0052(19) 0.000(2)
C30 0.039(3) 0.049(3) 0.038(2) 0.002(2) 0.010(2) 0.000(2)
C31 0.034(2) 0.049(3) 0.050(3) -0.001(2) 0.010(2) -0.004(2)
C32 0.036(2) 0.040(3) 0.042(3) -0.003(2) 0.006(2) 0.001(2)
C33 0.042(3) 0.054(3) 0.038(3) 0.006(2) 0.005(2) 0.000(2)
C34 0.033(2) 0.056(3) 0.046(3) 0.002(2) 0.007(2) -0.007(2)
C35 0.032(2) 0.047(3) 0.047(3) -0.004(2) 0.003(2) -0.003(2)
C36 0.043(3) 0.039(3) 0.041(3) -0.005(2) 0.006(2) 0.000(2)
C37 0.037(3) 0.052(3) 0.046(3) -0.010(2) 0.003(2) -0.003(2)
C38 0.042(3) 0.063(4) 0.050(3) -0.012(3) 0.007(2) 0.006(3)
C39 0.038(3) 0.047(3) 0.056(3) -0.010(2) 0.007(2) 0.000(2)
C40 0.041(3) 0.063(4) 0.053(3) -0.012(3) -0.007(2) 0.004(3)
C41 0.043(3) 0.063(3) 0.042(3) -0.012(3) -0.001(2) 0.010(3)
C42 0.031(3) 0.075(4) 0.065(4) -0.023(3) -0.002(2) 0.002(3)
C43 0.104(6) 0.062(4) 0.051(3) -0.006(3) -0.027(4) 0.014(4)
C44 0.101(5) 0.047(3) 0.070(4) -0.008(3) 0.037(4) -0.007(3)
C45 0.030(2) 0.050(3) 0.038(2) -0.002(2) 0.0022(18) -0.007(2)
C46 0.055(3) 0.043(3) 0.041(3) -0.006(2) -0.003(2) -0.005(2)
C47 0.055(3) 0.055(3) 0.037(3) 0.000(2) -0.002(2) 0.000(3)
C48 0.041(3) 0.052(3) 0.043(3) -0.002(2) 0.007(2) -0.005(2)
C49 0.055(3) 0.050(3) 0.044(3) -0.009(2) 0.001(2) -0.003(3)
C50 0.053(3) 0.051(3) 0.031(2) -0.003(2) -0.002(2) -0.001(2)
C51 0.053(3) 0.049(3) 0.049(3) 0.000(2) 0.009(2) -0.003(3)
C52 0.030(2) 0.045(3) 0.045(3) 0.001(2) -0.0007(19) -0.004(2)
C53 0.032(3) 0.075(4) 0.056(3) 0.016(3) 0.005(2) 0.005(3)
C54 0.036(3) 0.077(4) 0.055(3) 0.018(3) 0.002(2) -0.002(3)
C55 0.033(2) 0.048(3) 0.055(3) -0.004(2) 0.009(2) -0.007(2)
C56 0.025(2) 0.061(3) 0.048(3) -0.004(3) -0.003(2) -0.004(2)
C57 0.029(2) 0.055(3) 0.046(3) 0.004(2) -0.001(2) -0.005(2)
C58 0.039(3) 0.053(3) 0.058(3) -0.003(3) 0.010(2) -0.008(2)
C59 0.025(2) 0.049(3) 0.039(2) -0.004(2) -0.0001(18) -0.0021(19)
C60 0.033(2) 0.056(3) 0.037(2) -0.005(2) 0.0027(19) -0.004(2)
C61 0.026(2) 0.061(3) 0.045(3) -0.003(2) 0.0060(19) 0.000(2)
C62 0.031(2) 0.055(3) 0.043(3) -0.007(2) -0.003(2) -0.001(2)
C63 0.033(3) 0.090(5) 0.040(3) -0.019(3) -0.004(2) 0.008(3)
C64 0.024(2) 0.082(4) 0.044(3) -0.011(3) -0.0010(19) 0.006(2)
C65 0.029(2) 0.062(3) 0.050(3) -0.002(3) -0.005(2) 0.001(2)
C66 0.034(2) 0.039(2) 0.037(2) 0.001(2) 0.0018(18) -0.0033(19)
C67 0.039(3) 0.049(3) 0.039(2) -0.002(2) 0.007(2) -0.008(2)
C68 0.034(2) 0.052(3) 0.043(3) 0.000(2) 0.012(2) -0.003(2)
C69 0.035(2) 0.042(3) 0.039(2) 0.003(2) -0.0020(19) -0.002(2)
C70 0.039(3) 0.062(3) 0.041(3) -0.011(2) 0.003(2) -0.002(2)
C71 0.033(2) 0.058(3) 0.047(3) -0.005(2) 0.009(2) 0.001(2)
C72 0.034(3) 0.052(3) 0.047(3) 0.001(2) 0.004(2) 0.000(2)
C73 0.039(3) 0.044(3) 0.041(3) 0.003(2) -0.003(2) -0.011(2)
C74 0.041(3) 0.055(3) 0.044(3) 0.005(2) 0.002(2) -0.003(2)
C75 0.045(3) 0.057(3) 0.043(3) 0.009(2) -0.003(2) -0.010(2)
C76 0.039(3) 0.051(3) 0.040(3) 0.001(2) 0.007(2) -0.010(2)
C77 0.035(3) 0.058(3) 0.053(3) 0.004(3) 0.003(2) -0.006(2)
C78 0.042(3) 0.055(3) 0.041(3) 0.011(2) 0.000(2) -0.007(2)
C79 0.039(3) 0.062(3) 0.042(3) -0.001(3) 0.007(2) -0.014(2)
C80 0.037(2) 0.047(3) 0.040(3) 0.001(2) 0.000(2) -0.009(2)
C81 0.109(6) 0.045(3) 0.042(3) 0.000(3) -0.007(3) 0.004(3)
C82 0.121(6) 0.049(3) 0.043(3) -0.007(3) -0.006(3) 0.007(4)
C83 0.051(3) 0.047(3) 0.048(3) -0.005(2) -0.001(2) -0.011(2)
C84 0.074(4) 0.049(3) 0.061(4) -0.001(3) -0.005(3) 0.001(3)
C85 0.088(5) 0.047(3) 0.043(3) -0.001(3) -0.005(3) 0.001(3)
C86 0.056(3) 0.044(3) 0.053(3) -0.004(3) 0.000(3) -0.005(3)
C87 0.055(3) 0.054(3) 0.061(3) -0.002(3) -0.019(3) -0.001(3)
C88 0.070(4) 0.070(4) 0.055(3) 0.002(3) 0.024(3) 0.001(3)
C89 0.069(4) 0.056(4) 0.080(5) 0.007(3) 0.012(3) 0.011(3)
C90 0.046(3) 0.060(4) 0.058(3) 0.001(3) 0.008(3) 0.000(3)
C91 0.108(6) 0.070(5) 0.078(5) 0.003(4) 0.021(4) 0.034(5)
C92 0.061(4) 0.054(3) 0.064(4) -0.002(3) 0.018(3) 0.003(3)
O1 0.0425(18) 0.0383(18) 0.0417(18) -0.0069(15) 0.0027(14) -0.0004(15)
O2 0.051(2) 0.0367(18) 0.0420(18) 0.0005(15) 0.0054(15) -0.0009(15)
O3 0.055(2) 0.045(2) 0.053(2) 0.0079(17) 0.0091(18) -0.0035(17)
O4 0.068(3) 0.061(3) 0.101(4) 0.023(3) -0.027(3) -0.026(2)
O5 0.058(3) 0.108(4) 0.056(3) -0.022(3) 0.019(2) -0.002(3)
O6 0.046(2) 0.106(4) 0.053(2) -0.008(2) 0.0138(18) 0.009(2)
O7 0.0363(19) 0.069(3) 0.047(2) 0.0119(19) -0.0016(15) -0.0048(17)
O8 0.0349(18) 0.069(3) 0.056(2) 0.0107(19) 0.0026(16) 0.0012(17)
O9 0.071(3) 0.049(2) 0.047(2) -0.0073(17) 0.0011(19) -0.0098(19)
O10 0.062(2) 0.043(2) 0.050(2) -0.0035(17) 0.0104(18) -0.0081(18)
O11 0.040(2) 0.083(3) 0.045(2) 0.013(2) -0.0010(16) -0.0056(19)
O12 0.0329(18) 0.088(3) 0.050(2) -0.002(2) 0.0021(15) 0.0033(19)
O13 0.042(2) 0.152(5) 0.062(3) -0.033(3) 0.011(2) 0.010(3)
O14 0.041(2) 0.137(5) 0.082(3) -0.044(3) -0.005(2) 0.018(3)
O15 0.0401(18) 0.052(2) 0.0432(18) -0.0092(16) -0.0001(15) -0.0046(16)
O16 0.0427(19) 0.046(2) 0.0421(18) 0.0069(15) 0.0021(15) -0.0034(15)
O17 0.086(3) 0.055(2) 0.048(2) 0.0012(19) 0.000(2) 0.007(2)
O18 0.095(4) 0.057(3) 0.062(3) -0.004(2) 0.010(2) 0.014(2)
O19 0.035(2) 0.087(3) 0.068(3) 0.002(2) 0.0062(18) -0.020(2)
O20 0.045(2) 0.109(4) 0.064(3) 0.016(3) 0.0103(19) -0.018(2)
O21 0.0314(18) 0.095(3) 0.047(2) 0.006(2) -0.0060(15) -0.0068(19)
O22 0.037(2) 0.175(6) 0.048(2) -0.032(3) -0.0116(18) 0.021(3)
O23 0.041(2) 0.128(4) 0.055(2) -0.025(3) 0.0048(18) -0.020(2)
O24 0.0331(18) 0.080(3) 0.052(2) 0.001(2) 0.0014(16) -0.0094(18)
O25 0.048(2) 0.095(3) 0.054(2) 0.016(2) 0.0154(18) -0.001(2)
O26 0.047(2) 0.077(3) 0.044(2) 0.009(2) 0.0071(16) -0.0081(19)
O27 0.082(3) 0.045(2) 0.071(3) -0.015(2) -0.007(2) -0.001(2)
O28 0.100(4) 0.053(2) 0.053(2) -0.013(2) 0.004(2) -0.012(2)
O29 0.057(2) 0.057(2) 0.063(2) 0.004(2) -0.0013(19) -0.005(2)
O30 0.079(3) 0.071(3) 0.066(3) 0.015(2) -0.016(2) -0.020(3)
O31 0.106(4) 0.064(3) 0.055(3) -0.004(2) 0.006(2) 0.024(3)
O32 0.105(4) 0.068(3) 0.062(3) -0.004(2) 0.013(3) 0.018(3)
O33A 0.038(6) 0.082(19) 0.036(6) 0.008(6) 0.002(4) -0.012(7)
O33B 0.054(6) 0.13(3) 0.069(6) 0.020(9) 0.016(5) -0.016(9)
SI1 0.0368(6) 0.0368(6) 0.0349(6) -0.0021(5) 0.0036(5) -0.0006(5)
SI2 0.0597(9) 0.0370(7) 0.0359(7) -0.0008(6) 0.0039(6) -0.0007(6)
SI3 0.0336(6) 0.0366(7) 0.0352(6) -0.0013(5) 0.0024(5) 0.0016(5)
SI4 0.0272(6) 0.0459(7) 0.0368(6) -0.0034(5) -0.0010(5) -0.0034(5)
SI5 0.0325(6) 0.0413(7) 0.0319(6) 0.0001(5) 0.0018(5) -0.0010(5)
SI6 0.0338(6) 0.0410(7) 0.0360(6) 0.0017(5) 0.0019(5) -0.0052(5)

loop_
_atom_type_symbol
_atom_type_description
_atom_type_scat_dispersion_real
_atom_type_scat_dispersion_imag
_atom_type_scat_source
C C 0.0181 0.0091 'International Tables Vol C Tables 4.2.6.8 and 6.1.1.4'
H H 0.0000 0.0000 'International Tables Vol C Tables 4.2.6.8 and 6.1.1.4'
O O 0.0492 0.0322 'International Tables Vol C Tables 4.2.6.8 and 6.1.1.4'
Si Si 0.2541 0.3302 'International Tables Vol C Tables 4.2.6.8 and 6.1.1.4'

loop_
_geom_angle_atom_site_label_1
_geom_angle_atom_site_label_2
_geom_angle_atom_site_label_3
_geom_angle
C2 C1 C6 116.9(5)
C2 C1 SI3 122.8(4)
C6 C1 SI3 120.2(4)
C3 C2 C1 121.8(5)
C3 C2 H2 119.1
C1 C2 H2 119.1
C4 C3 C2 119.5(5)
C4 C3 H3 120.3
C2 C3 H3 120.3
C5 C4 C3 120.1(5)
C5 C4 C7 117.4(5)
C3 C4 C7 122.5(5)
C6 C5 C4 120.2(5)
C6 C5 H5 119.9
C4 C5 H5 119.9
C5 C6 C1 121.4(5)
C5 C6 H6 119.3
C1 C6 H6 119.3
O4 C7 O3 123.8(5)
O4 C7 C4 119.5(5)
O3 C7 C4 116.6(5)
C13 C8 C9 118.2(5)
C13 C8 SI3 123.1(4)
C9 C8 SI3 118.7(4)
C10 C9 C8 120.7(5)
C10 C9 H9 119.6
C8 C9 H9 119.6
C9 C10 C11 120.5(5)
C9 C10 H10 119.8
C11 C10 H10 119.8
C10 C11 C12 119.6(5)
C10 C11 C14 119.0(5)
C12 C11 C14 121.4(5)
C13 C12 C11 119.8(5)
C13 C12 H12 120.1
C11 C12 H12 120.1
C12 C13 C8 121.2(5)
C12 C13 H13 119.4
C8 C13 H13 119.4
O5 C14 O6 123.2(5)
O5 C14 C11 119.3(5)
O6 C14 C11 117.4(5)
C16 C15 C20 117.2(4)
C16 C15 SI3 123.5(4)
C20 C15 SI3 119.3(4)
C17 C16 C15 121.5(5)
C17 C16 H16 119.2
C15 C16 H16 119.2
C16 C17 C18 120.2(5)
C16 C17 H17 119.9
C18 C17 H17 119.9
C19 C18 C17 118.8(5)
C19 C18 C21 119.7(5)
C17 C18 C21 121.4(5)
C20 C19 C18 121.1(5)
C20 C19 H19 119.5
C18 C19 H19 119.5
C19 C20 C15 121.1(5)
C19 C20 H20 119.5
C15 C20 H20 119.5
O7 C21 O8 122.6(5)
O7 C21 C18 123.3(5)
O8 C21 C18 114.0(5)
C27 C22 C23 117.9(5)
C27 C22 SI1 122.6(4)
C23 C22 SI1 119.1(4)
C24 C23 C22 121.6(5)
C24 C23 H23 119.2
C22 C23 H23 119.2
C23 C24 C25 119.7(5)
C23 C24 H24 120.2
C25 C24 H24 120.2
C26 C25 C24 120.0(5)
C26 C25 C28 119.8(5)
C24 C25 C28 120.2(5)
C25 C26 C27 120.6(5)
C25 C26 H26 119.7
C27 C26 H26 119.7
C26 C27 C22 120.3(5)
C26 C27 H27 119.9
C22 C27 H27 119.9
O10 C28 O9 122.7(5)
O10 C28 C25 120.0(5)
O9 C28 C25 117.3(5)
C34 C29 C30 117.2(5)
C34 C29 SI1 121.4(4)
C30 C29 SI1 121.4(4)
C31 C30 C29 121.0(5)
C31 C30 H30 119.5
C29 C30 H30 119.5
C32 C31 C30 120.3(5)
C32 C31 H31 119.8
C30 C31 H31 119.8
C33 C32 C31 119.5(5)
C33 C32 C35 119.0(5)
C31 C32 C35 121.4(5)
C34 C33 C32 119.9(5)
C34 C33 H33 120.0
C32 C33 H33 120.0
C33 C34 C29 122.0(5)
C33 C34 H34 119.0
C29 C34 H34 119.0
O11 C35 O12 122.7(5)
O11 C35 C32 121.6(5)
O12 C35 C32 115.7(5)
C37 C36 C41 117.0(5)
C37 C36 SI1 123.9(4)
C41 C36 SI1 119.0(4)
C38 C37 C36 121.1(5)
C38 C37 H37 119.5
C36 C37 H37 119.5
C37 C38 C39 121.1(5)
C37 C38 H38 119.4
C39 C38 H38 119.4
C40 C39 C38 118.2(5)
C40 C39 C42 119.4(5)
C38 C39 C42 122.4(5)
C41 C40 C39 120.5(5)
C41 C40 H40 119.8
C39 C40 H40 119.8
C40 C41 C36 122.1(5)
C40 C41 H41 119.0
C36 C41 H41 119.0
O14 C42 O13 123.7(6)
O14 C42 C39 124.1(6)
O13 C42 C39 112.2(5)
SI2 C43 H43A 109.5
SI2 C43 H43B 109.5
H43A C43 H43B 109.5
SI2 C43 H43C 109.5
H43A C43 H43C 109.5
H43B C43 H43C 109.5
SI2 C44 H44A 109.5
SI2 C44 H44B 109.5
H44A C44 H44B 109.5
SI2 C44 H44C 109.5
H44A C44 H44C 109.5
H44B C44 H44C 109.5
C46 C45 C50 116.3(5)
C46 C45 SI4 125.0(4)
C50 C45 SI4 118.7(4)
C47 C46 C45 121.6(5)
C47 C46 H46 119.2
C45 C46 H46 119.2
C46 C47 C48 120.3(5)
C46 C47 H47 119.9
C48 C47 H47 119.9
C47 C48 C49 119.8(5)
C47 C48 C51 120.7(5)
C49 C48 C51 119.5(5)
C50 C49 C48 119.5(5)
C50 C49 H49 120.3
C48 C49 H49 120.3
C49 C50 C45 122.5(5)
C49 C50 H50 118.8
C45 C50 H50 118.8
O17 C51 O18 123.5(6)
O17 C51 C48 119.6(5)
O18 C51 C48 116.9(5)
C57 C52 C53 117.2(5)
C57 C52 SI4 119.5(4)
C53 C52 SI4 123.2(4)
C52 C53 C54 121.3(5)
C52 C53 H53 119.3
C54 C53 H53 119.3
C55 C54 C53 119.5(5)
C55 C54 H54 120.2
C53 C54 H54 120.2
C54 C55 C56 119.9(5)
C54 C55 C58 121.9(5)
C56 C55 C58 118.2(5)
C57 C56 C55 119.3(5)
C57 C56 H56 120.3
C55 C56 H56 120.3
C56 C57 C52 122.5(5)
C56 C57 H57 118.7
C52 C57 H57 118.7
O19 C58 O20 123.3(5)
O19 C58 C55 122.4(5)
O20 C58 C55 114.3(5)
C64 C59 C60 117.7(4)
C64 C59 SI4 120.0(4)
C60 C59 SI4 122.3(4)
C61 C60 C59 121.0(5)
C61 C60 H60 119.5
C59 C60 H60 119.5
C62 C61 C60 120.1(5)
C62 C61 H61 119.9
C60 C61 H61 119.9
C63 C62 C61 120.1(5)
C63 C62 C65 117.8(5)
C61 C62 C65 122.0(5)
C62 C63 C64 119.7(5)
C62 C63 H63 120.2
C64 C63 H63 120.2
C63 C64 C59 121.4(5)
C63 C64 H64 119.3
C59 C64 H64 119.3
O22 C65 O21 123.0(5)
O22 C65 C62 120.4(5)
O21 C65 C62 116.6(5)
C71 C66 C67 118.0(4)
C71 C66 SI6 120.4(4)
C67 C66 SI6 121.5(4)
C68 C67 C66 121.1(5)
C68 C67 H67 119.5
C66 C67 H67 119.5
C67 C68 C69 120.2(5)
C67 C68 H68 119.9
C69 C68 H68 119.9
C68 C69 C70 119.3(4)
C68 C69 C72 121.3(5)
C70 C69 C72 119.3(5)
C71 C70 C69 119.6(5)
C71 C70 H70 120.2
C69 C70 H70 120.2
C70 C71 C66 121.7(5)
C70 C71 H71 119.1
C66 C71 H71 119.1
O23 C72 O24 122.5(5)
O23 C72 C69 122.8(5)
O24 C72 C69 114.7(5)
C78 C73 C74 118.0(5)
C78 C73 SI6 121.3(4)
C74 C73 SI6 120.6(4)
C75 C74 C73 121.0(5)
C75 C74 H74 119.5
C73 C74 H74 119.5
C74 C75 C76 120.4(5)
C74 C75 H75 119.8
C76 C75 H75 119.8
C75 C76 C77 119.7(5)
C75 C76 C79 120.5(5)
C77 C76 C79 119.8(5)
C78 C77 C76 119.3(5)
C78 C77 H77 120.3
C76 C77 H77 120.3
C77 C78 C73 121.6(5)
C77 C78 H78 119.2
C73 C78 H78 119.2
O26 C79 O25 124.0(5)
O26 C79 C76 119.5(5)
O25 C79 C76 116.5(5)
C81 C80 C85 116.3(5)
C81 C80 SI6 121.3(4)
C85 C80 SI6 122.4(4)
C80 C81 C82 122.1(6)
C80 C81 H81 118.9
C82 C81 H81 118.9
C83 C82 C81 119.8(6)
C83 C82 H82 120.1
C81 C82 H82 120.1
C84 C83 C82 120.0(6)
C84 C83 C86 120.5(5)
C82 C83 C86 119.3(5)
C83 C84 C85 119.3(6)
C83 C84 H84 120.3
C85 C84 H84 120.3
C80 C85 C84 122.3(6)
C80 C85 H85 118.8
C84 C85 H85 118.8
O27 C86 O28 123.0(5)
O27 C86 C83 120.6(5)
O28 C86 C83 116.3(5)
SI5 C87 H87A 109.5
SI5 C87 H87B 109.5
H87A C87 H87B 109.5
SI5 C87 H87C 109.5
H87A C87 H87C 109.5
H87B C87 H87C 109.5
SI5 C88 H88A 109.5
SI5 C88 H88B 109.5
H88A C88 H88B 109.5
SI5 C88 H88C 109.5
H88A C88 H88C 109.5
H88B C88 H88C 109.5
C90 C89 H89A 109.5
C90 C89 H89B 109.5
H89A C89 H89B 109.5
C90 C89 H89C 109.5
H89A C89 H89C 109.5
H89B C89 H89C 109.5
O30 C90 O29 122.8(6)
O30 C90 C89 114.6(6)
O29 C90 C89 122.5(6)
C92 C91 H91A 109.5
C92 C91 H91B 109.5
H91A C91 H91B 109.5
C92 C91 H91C 109.5
H91A C91 H91C 109.5
H91B C91 H91C 109.5
O32 C92 O31 124.0(6)
O32 C92 C91 118.2(6)
O31 C92 C91 117.7(6)
SI3 O1 SI2 139.8(2)
SI2 O2 SI1 152.9(3)
C7 O3 H3A 109.5
C14 O6 H6A 109.5
C21 O8 H8 109.5
C28 O9 H9A 109.5
C35 O12 H12A 109.5
C42 O13 H13A 109.5
SI4 O15 SI5 156.1(2)
SI5 O16 SI6 151.8(2)
C51 O18 H18 109.5
C58 O20 H20A 109.5
C65 O21 H21 109.5
C72 O24 H24A 109.5
C79 O25 H25 109.5
C86 O28 H28 109.5
C90 O30 H30A 109.5
C92 O31 H31A 109.5
O2 SI1 C29 109.1(2)
O2 SI1 C22 106.0(2)
C29 SI1 C22 113.3(2)
O2 SI1 C36 110.9(2)
C29 SI1 C36 111.5(2)
C22 SI1 C36 105.9(2)
O2 SI2 O1 109.69(19)
O2 SI2 C43 109.5(3)
O1 SI2 C43 106.7(3)
O2 SI2 C44 107.7(3)
O1 SI2 C44 110.2(2)
C43 SI2 C44 113.0(4)
O1 SI3 C1 108.6(2)
O1 SI3 C8 108.7(2)
C1 SI3 C8 110.0(2)
O1 SI3 C15 111.9(2)
C1 SI3 C15 110.1(2)
C8 SI3 C15 107.5(2)
O15 SI4 C45 110.3(2)
O15 SI4 C59 109.3(2)
C45 SI4 C59 108.9(2)
O15 SI4 C52 111.8(2)
C45 SI4 C52 106.6(2)
C59 SI4 C52 109.9(2)
O15 SI5 O16 110.9(2)
O15 SI5 C87 110.0(3)
O16 SI5 C87 106.3(3)
O15 SI5 C88 107.5(3)
O16 SI5 C88 109.0(3)
C87 SI5 C88 113.3(3)
O16 SI6 C66 110.9(2)
O16 SI6 C73 107.9(2)
C66 SI6 C73 108.4(2)
O16 SI6 C80 107.8(2)
C66 SI6 C80 109.3(2)
C73 SI6 C80 112.4(2)

loop_
_geom_bond_atom_site_label_1
_geom_bond_atom_site_label_2
_geom_bond_distance
C1 C2 1.399(7)
C1 C6 1.410(7)
C1 SI3 1.854(5)
C2 C3 1.388(8)
C2 H2 0.9500
C3 C4 1.387(7)
C3 H3 0.9500
C4 C5 1.380(8)
C4 C7 1.485(8)
C5 C6 1.379(8)
C5 H5 0.9500
C6 H6 0.9500
C7 O4 1.235(7)
C7 O3 1.282(7)
C8 C13 1.390(7)
C8 C9 1.403(7)
C8 SI3 1.865(5)
C9 C10 1.375(8)
C9 H9 0.9500
C10 C11 1.383(8)
C10 H10 0.9500
C11 C12 1.394(8)
C11 C14 1.480(7)
C12 C13 1.382(8)
C12 H12 0.9500
C13 H13 0.9500
C14 O5 1.249(7)
C14 O6 1.283(7)
C15 C16 1.395(7)
C15 C20 1.404(7)
C15 SI3 1.873(5)
C16 C17 1.380(7)
C16 H16 0.9500
C17 C18 1.392(7)
C17 H17 0.9500
C18 C19 1.380(8)
C18 C21 1.483(7)
C19 C20 1.374(7)
C19 H19 0.9500
C20 H20 0.9500
C21 O7 1.229(6)
C21 O8 1.310(6)
C22 C27 1.405(7)
C22 C23 1.411(7)
C22 SI1 1.871(5)
C23 C24 1.383(8)
C23 H23 0.9500
C24 C25 1.390(7)
C24 H24 0.9500
C25 C26 1.390(7)
C25 C28 1.480(7)
C26 C27 1.396(7)
C26 H26 0.9500
C27 H27 0.9500
C28 O10 1.256(7)
C28 O9 1.287(7)
C29 C34 1.399(7)
C29 C30 1.407(7)
C29 SI1 1.870(5)
C30 C31 1.393(8)
C30 H30 0.9500
C31 C32 1.391(7)
C31 H31 0.9500
C32 C33 1.387(7)
C32 C35 1.489(7)
C33 C34 1.386(7)
C33 H33 0.9500
C34 H34 0.9500
C35 O11 1.227(7)
C35 O12 1.304(6)
C36 C37 1.390(7)
C36 C41 1.403(7)
C36 SI1 1.886(5)
C37 C38 1.386(8)
C37 H37 0.9500
C38 C39 1.391(8)
C38 H38 0.9500
C39 C40 1.389(8)
C39 C42 1.490(8)
C40 C41 1.372(8)
C40 H40 0.9500
C41 H41 0.9500
C42 O14 1.197(7)
C42 O13 1.304(8)
C43 SI2 1.844(6)
C43 H43A 0.9800
C43 H43B 0.9800
C43 H43C 0.9800
C44 SI2 1.851(7)
C44 H44A 0.9800
C44 H44B 0.9800
C44 H44C 0.9800
C45 C46 1.406(7)
C45 C50 1.408(7)
C45 SI4 1.862(6)
C46 C47 1.380(8)
C46 H46 0.9500
C47 C48 1.385(8)
C47 H47 0.9500
C48 C49 1.390(8)
C48 C51 1.472(8)
C49 C50 1.376(8)
C49 H49 0.9500
C50 H50 0.9500
C51 O17 1.263(7)
C51 O18 1.291(7)
C52 C57 1.394(7)
C52 C53 1.395(8)
C52 SI4 1.872(5)
C53 C54 1.396(8)
C53 H53 0.9500
C54 C55 1.389(8)
C54 H54 0.9500
C55 C56 1.392(8)
C55 C58 1.483(7)
C56 C57 1.375(7)
C56 H56 0.9500
C57 H57 0.9500
C58 O19 1.209(7)
C58 O20 1.309(7)
C59 C64 1.389(7)
C59 C60 1.399(7)
C59 SI4 1.865(5)
C60 C61 1.381(7)
C60 H60 0.9500
C61 C62 1.378(7)
C61 H61 0.9500
C62 C63 1.378(8)
C62 C65 1.490(7)
C63 C64 1.386(7)
C63 H63 0.9500
C64 H64 0.9500
C65 O22 1.236(7)
C65 O21 1.268(7)
C66 C71 1.389(7)
C66 C67 1.393(7)
C66 SI6 1.868(5)
C67 C68 1.378(7)
C67 H67 0.9500
C68 C69 1.390(7)
C68 H68 0.9500
C69 C70 1.397(7)
C69 C72 1.484(7)
C70 C71 1.374(7)
C70 H70 0.9500
C71 H71 0.9500
C72 O23 1.216(7)
C72 O24 1.294(6)
C73 C78 1.388(8)
C73 C74 1.413(7)
C73 SI6 1.868(5)
C74 C75 1.375(8)
C74 H74 0.9500
C75 C76 1.385(8)
C75 H75 0.9500
C76 C77 1.408(8)
C76 C79 1.481(7)
C77 C78 1.385(8)
C77 H77 0.9500
C78 H78 0.9500
C79 O26 1.251(7)
C79 O25 1.282(7)
C80 C81 1.379(8)
C80 C85 1.388(8)
C80 SI6 1.874(6)
C81 C82 1.388(9)
C81 H81 0.9500
C82 C83 1.374(9)
C82 H82 0.9500
C83 C84 1.363(9)
C83 C86 1.490(8)
C84 C85 1.394(9)
C84 H84 0.9500
C85 H85 0.9500
C86 O27 1.241(7)
C86 O28 1.297(7)
C87 SI5 1.847(6)
C87 H87A 0.9800
C87 H87B 0.9800
C87 H87C 0.9800
C88 SI5 1.848(6)
C88 H88A 0.9800
C88 H88B 0.9800
C88 H88C 0.9800
C89 C90 1.499(9)
C89 H89A 0.9800
C89 H89B 0.9800
C89 H89C 0.9800
C90 O30 1.242(8)
C90 O29 1.275(8)
C91 C92 1.501(10)
C91 H91A 0.9800
C91 H91B 0.9800
C91 H91C 0.9800
C92 O32 1.251(8)
C92 O31 1.264(8)
O1 SI3 1.628(3)
O1 SI2 1.634(4)
O2 SI2 1.621(4)
O2 SI1 1.630(4)
O3 H3A 0.8400
O6 H6A 0.8400
O8 H8 0.8400
O9 H9A 0.8400
O12 H12A 0.8400
O13 H13A 0.8400
O15 SI4 1.616(4)
O15 SI5 1.624(4)
O16 SI5 1.625(4)
O16 SI6 1.626(4)
O18 H18 0.8400
O20 H20A 0.8400
O21 H21 0.8400
O24 H24A 0.8400
O25 H25 0.8400
O28 H28 0.8400
O30 H30A 0.8400
O31 H31A 0.8400

loop_
_geom_hbond_atom_site_label_D
_geom_hbond_atom_site_label_H
_geom_hbond_atom_site_label_A
_geom_hbond_distance_DH
_geom_hbond_distance_HA
_geom_hbond_distance_DA
_geom_hbond_angle_DHA
_geom_hbond_site_symmetry_A
O3 H3A O29_$1 0.84 1.83 2.647(6) 165.0 1_565
O6 H6A O26_$2 0.84 1.78 2.619(5) 171.9 2_565
O8 H8 O7_$3 0.84 1.92 2.750(5) 167.4 2_655
O9 H9A O27_$4 0.84 1.84 2.672(6) 168.6 3_655
O12 H12A O11_$3 0.84 1.86 2.699(5) 175.3 2_655
O13 H13A O7_$5 0.84 1.96 2.790(6) 171.8 2
O18 H18 O32_$1 0.84 1.76 2.579(7) 166.4 1_565
O20 H20A O33Aa 0.84 1.79 2.607(17) 162.2 .
O20 H20A O33Bb 0.84 1.74 2.571(14) 170.6 .
O21 H21 O22_$6 0.84 1.76 2.603(5) 175.7 2_755
O24 H24A O19_$7 0.84 1.81 2.617(5) 160.2 1_655
O25 H25 O5_$8 0.84 1.77 2.600(6) 172.0 2_545
O28 H28 O10_$4 0.84 1.81 2.608(6) 157.0 3_655
O30 H30A O4_$9 0.84 1.75 2.582(7) 173.4 1_545
O31 H31A O17_$9 0.84 1.81 2.640(7) 168.3 1_545

loop_
_geom_torsion_atom_site_label_1
_geom_torsion_atom_site_label_2
_geom_torsion_atom_site_label_3
_geom_torsion_atom_site_label_4
_geom_torsion
C6 C1 C2 C3 0.2(8)
SI3 C1 C2 C3 177.4(4)
C1 C2 C3 C4 0.3(8)
C2 C3 C4 C5 -0.5(8)
C2 C3 C4 C7 179.2(5)
C3 C4 C5 C6 0.2(8)
C7 C4 C5 C6 -179.4(5)
C4 C5 C6 C1 0.3(8)
C2 C1 C6 C5 -0.4(8)
SI3 C1 C6 C5 -177.7(4)
C5 C4 C7 O4 12.5(8)
C3 C4 C7 O4 -167.1(6)
C5 C4 C7 O3 -167.4(5)
C3 C4 C7 O3 13.0(8)
C13 C8 C9 C10 0.7(8)
SI3 C8 C9 C10 -177.3(4)
C8 C9 C10 C11 0.1(9)
C9 C10 C11 C12 -1.0(8)
C9 C10 C11 C14 178.2(5)
C10 C11 C12 C13 1.3(8)
C14 C11 C12 C13 -178.0(5)
C11 C12 C13 C8 -0.5(9)
C9 C8 C13 C12 -0.5(8)
SI3 C8 C13 C12 177.5(4)
C10 C11 C14 O5 -2.2(8)
C12 C11 C14 O5 177.0(6)
C10 C11 C14 O6 179.5(5)
C12 C11 C14 O6 -1.2(8)
C20 C15 C16 C17 0.2(8)
SI3 C15 C16 C17 -178.3(4)
C15 C16 C17 C18 -2.2(8)
C16 C17 C18 C19 2.0(8)
C16 C17 C18 C21 -174.5(5)
C17 C18 C19 C20 0.1(9)
C21 C18 C19 C20 176.7(5)
C18 C19 C20 C15 -2.1(9)
C16 C15 C20 C19 1.9(9)
SI3 C15 C20 C19 -179.5(5)
C19 C18 C21 O7 -4.7(9)
C17 C18 C21 O7 171.8(5)
C19 C18 C21 O8 175.7(5)
C17 C18 C21 O8 -7.8(8)
C27 C22 C23 C24 0.2(8)
SI1 C22 C23 C24 -172.9(4)
C22 C23 C24 C25 0.9(9)
C23 C24 C25 C26 -1.5(8)
C23 C24 C25 C28 -179.2(5)
C24 C25 C26 C27 0.9(8)
C28 C25 C26 C27 178.6(5)
C25 C26 C27 C22 0.2(8)
C23 C22 C27 C26 -0.8(7)
SI1 C22 C27 C26 172.1(4)
C26 C25 C28 O10 7.5(7)
C24 C25 C28 O10 -174.8(5)
C26 C25 C28 O9 -172.9(5)
C24 C25 C28 O9 4.8(7)
C34 C29 C30 C31 -0.7(8)
SI1 C29 C30 C31 178.0(4)
C29 C30 C31 C32 -2.0(8)
C30 C31 C32 C33 2.7(8)
C30 C31 C32 C35 -176.0(5)
C31 C32 C33 C34 -0.7(8)
C35 C32 C33 C34 178.0(5)
C32 C33 C34 C29 -2.1(9)
C30 C29 C34 C33 2.7(8)
SI1 C29 C34 C33 -176.0(4)
C33 C32 C35 O11 -15.8(8)
C31 C32 C35 O11 162.9(5)
C33 C32 C35 O12 165.3(5)
C31 C32 C35 O12 -16.0(8)
C41 C36 C37 C38 0.8(9)
SI1 C36 C37 C38 -177.3(5)
C36 C37 C38 C39 -0.8(9)
C37 C38 C39 C40 -0.9(9)
C37 C38 C39 C42 -179.7(6)
C38 C39 C40 C41 2.6(9)
C42 C39 C40 C41 -178.6(6)
C39 C40 C41 C36 -2.6(10)
C37 C36 C41 C40 0.8(9)
SI1 C36 C41 C40 179.0(5)
C40 C39 C42 O14 -9.8(11)
C38 C39 C42 O14 168.9(7)
C40 C39 C42 O13 168.5(6)
C38 C39 C42 O13 -12.7(9)
C50 C45 C46 C47 -2.1(8)
SI4 C45 C46 C47 174.9(4)
C45 C46 C47 C48 -0.4(9)
C46 C47 C48 C49 2.5(9)
C46 C47 C48 C51 -177.4(5)
C47 C48 C49 C50 -1.8(8)
C51 C48 C49 C50 178.0(5)
C48 C49 C50 C45 -0.9(9)
C46 C45 C50 C49 2.8(8)
SI4 C45 C50 C49 -174.4(4)
C47 C48 C51 O17 -9.4(8)
C49 C48 C51 O17 170.7(5)
C47 C48 C51 O18 171.3(5)
C49 C48 C51 O18 -8.6(8)
C57 C52 C53 C54 -3.4(9)
SI4 C52 C53 C54 174.5(5)
C52 C53 C54 C55 4.5(10)
C53 C54 C55 C56 -2.4(10)
C53 C54 C55 C58 177.8(6)
C54 C55 C56 C57 -0.5(9)
C58 C55 C56 C57 179.2(5)
C55 C56 C57 C52 1.6(9)
C53 C52 C57 C56 0.4(9)
SI4 C52 C57 C56 -177.7(4)
C54 C55 C58 O19 -162.7(6)
C56 C55 C58 O19 17.5(9)
C54 C55 C58 O20 17.9(9)
C56 C55 C58 O20 -161.8(6)
C64 C59 C60 C61 0.9(9)
SI4 C59 C60 C61 178.6(4)
C59 C60 C61 C62 0.9(9)
C60 C61 C62 C63 -1.6(9)
C60 C61 C62 C65 176.1(5)
C61 C62 C63 C64 0.6(10)
C65 C62 C63 C64 -177.3(6)
C62 C63 C64 C59 1.2(11)
C60 C59 C64 C63 -1.9(9)
SI4 C59 C64 C63 -179.7(5)
C63 C62 C65 O22 3.7(10)
C61 C62 C65 O22 -174.1(7)
C63 C62 C65 O21 -174.3(6)
C61 C62 C65 O21 7.9(9)
C71 C66 C67 C68 -0.8(8)
SI6 C66 C67 C68 175.8(4)
C66 C67 C68 C69 1.5(8)
C67 C68 C69 C70 -1.4(8)
C67 C68 C69 C72 -179.7(5)
C68 C69 C70 C71 0.7(9)
C72 C69 C70 C71 179.1(5)
C69 C70 C71 C66 0.0(9)
C67 C66 C71 C70 0.1(9)
SI6 C66 C71 C70 -176.6(5)
C68 C69 C72 O23 -167.3(6)
C70 C69 C72 O23 14.3(9)
C68 C69 C72 O24 13.0(8)
C70 C69 C72 O24 -165.4(5)
C78 C73 C74 C75 1.0(8)
SI6 C73 C74 C75 177.3(4)
C73 C74 C75 C76 -0.8(9)
C74 C75 C76 C77 0.8(8)
C74 C75 C76 C79 179.0(5)
C75 C76 C77 C78 -0.9(8)
C79 C76 C77 C78 -179.1(5)
C76 C77 C78 C73 1.1(9)
C74 C73 C78 C77 -1.1(8)
SI6 C73 C78 C77 -177.4(4)
C75 C76 C79 O26 2.4(8)
C77 C76 C79 O26 -179.4(5)
C75 C76 C79 O25 -176.3(5)
C77 C76 C79 O25 1.9(8)
C85 C80 C81 C82 -0.1(11)
SI6 C80 C81 C82 -179.7(6)
C80 C81 C82 C83 2.1(13)
C81 C82 C83 C84 -2.9(12)
C81 C82 C83 C86 173.6(7)
C82 C83 C84 C85 1.7(10)
C86 C83 C84 C85 -174.7(6)
C81 C80 C85 C84 -1.2(10)
SI6 C80 C85 C84 178.4(5)
C83 C84 C85 C80 0.4(11)
C84 C83 C86 O27 -3.0(9)
C82 C83 C86 O27 -179.4(7)
C84 C83 C86 O28 175.7(6)
C82 C83 C86 O28 -0.8(9)
SI2 O2 SI1 C29 -117.5(5)
SI2 O2 SI1 C22 120.1(5)
SI2 O2 SI1 C36 5.6(6)
C34 C29 SI1 O2 164.4(4)
C30 C29 SI1 O2 -14.2(5)
C34 C29 SI1 C22 -77.8(5)
C30 C29 SI1 C22 103.5(4)
C34 C29 SI1 C36 41.6(5)
C30 C29 SI1 C36 -137.0(4)
C27 C22 SI1 O2 159.7(4)
C23 C22 SI1 O2 -27.6(5)
C27 C22 SI1 C29 40.0(5)
C23 C22 SI1 C29 -147.2(4)
C27 C22 SI1 C36 -82.5(5)
C23 C22 SI1 C36 90.3(4)
C37 C36 SI1 O2 -109.4(5)
C41 C36 SI1 O2 72.5(5)
C37 C36 SI1 C29 12.3(5)
C41 C36 SI1 C29 -165.8(4)
C37 C36 SI1 C22 136.1(5)
C41 C36 SI1 C22 -42.0(5)
SI1 O2 SI2 O1 27.1(6)
SI1 O2 SI2 C43 -89.7(6)
SI1 O2 SI2 C44 147.0(6)
SI3 O1 SI2 O2 93.0(4)
SI3 O1 SI2 C43 -148.5(4)
SI3 O1 SI2 C44 -25.5(5)
SI2 O1 SI3 C1 78.1(4)
SI2 O1 SI3 C8 -162.2(3)
SI2 O1 SI3 C15 -43.6(4)
C2 C1 SI3 O1 20.4(5)
C6 C1 SI3 O1 -162.5(4)
C2 C1 SI3 C8 -98.5(5)
C6 C1 SI3 C8 78.7(5)
C2 C1 SI3 C15 143.2(4)
C6 C1 SI3 C15 -39.7(5)
C13 C8 SI3 O1 -2.9(5)
C9 C8 SI3 O1 175.0(4)
C13 C8 SI3 C1 115.9(5)
C9 C8 SI3 C1 -66.1(5)
C13 C8 SI3 C15 -124.2(5)
C9 C8 SI3 C15 53.7(5)
C16 C15 SI3 O1 86.7(5)
C20 C15 SI3 O1 -91.8(5)
C16 C15 SI3 C1 -34.2(5)
C20 C15 SI3 C1 147.3(4)
C16 C15 SI3 C8 -154.0(4)
C20 C15 SI3 C8 27.4(5)
SI5 O15 SI4 C45 -94.6(7)
SI5 O15 SI4 C59 145.7(6)
SI5 O15 SI4 C52 23.7(7)
C46 C45 SI4 O15 19.4(5)
C50 C45 SI4 O15 -163.6(4)
C46 C45 SI4 C59 139.4(4)
C50 C45 SI4 C59 -43.7(5)
C46 C45 SI4 C52 -102.1(5)
C50 C45 SI4 C52 74.9(4)
C64 C59 SI4 O15 -159.0(5)
C60 C59 SI4 O15 23.4(5)
C64 C59 SI4 C45 80.5(5)
C60 C59 SI4 C45 -97.1(5)
C64 C59 SI4 C52 -35.9(5)
C60 C59 SI4 C52 146.5(5)
C57 C52 SI4 O15 -83.8(5)
C53 C52 SI4 O15 98.3(5)
C57 C52 SI4 C45 36.7(5)
C53 C52 SI4 C45 -141.2(5)
C57 C52 SI4 C59 154.6(4)
C53 C52 SI4 C59 -23.3(6)
SI4 O15 SI5 O16 -73.3(7)
SI4 O15 SI5 C87 43.9(7)
SI4 O15 SI5 C88 167.6(7)
SI6 O16 SI5 O15 -58.6(6)
SI6 O16 SI5 C87 -178.1(5)
SI6 O16 SI5 C88 59.5(6)
SI5 O16 SI6 C66 8.4(6)
SI5 O16 SI6 C73 127.0(5)
SI5 O16 SI6 C80 -111.3(5)
C71 C66 SI6 O16 89.4(5)
C67 C66 SI6 O16 -87.2(5)
C71 C66 SI6 C73 -29.0(5)
C67 C66 SI6 C73 154.5(4)
C71 C66 SI6 C80 -151.8(4)
C67 C66 SI6 C80 31.6(5)
C78 C73 SI6 O16 8.4(5)
C74 C73 SI6 O16 -167.8(4)
C78 C73 SI6 C66 128.6(4)
C74 C73 SI6 C66 -47.6(5)
C78 C73 SI6 C80 -110.4(5)
C74 C73 SI6 C80 73.4(5)
C81 C80 SI6 O16 7.4(6)
C85 C80 SI6 O16 -172.2(5)
C81 C80 SI6 C66 -113.3(5)
C85 C80 SI6 C66 67.1(5)
C81 C80 SI6 C73 126.2(5)
C85 C80 SI6 C73 -53.4(6)
